data_4502186
loop_
_publ_author_name
'Sun, Ya-guang'
'Gu, Xiao-fu'
'Ding, Fu'
'Smet, Philippe F.'
'Gao, En-jun'
'Poelman, Dirk'
'Verpoort, Francis'

_publ_section_title
;
 Synthesis, Crystal Structures, and Properties of Novel Heterometallic
 La/Pr&#x2212;Cu&#x2212;K and Sm/Eu/Tb&#x2212;Cu Coordination Polymers
;
_journal_issue 3
_journal_name_full 'Crystal Growth &amp; Design'
_journal_page_first 1059
_journal_paper_doi 10.1021/cg900299v
_journal_volume 10
_journal_year 2010
_chemical_formula_sum 'C28 H30 Cu N4 O25 Sm2'
_chemical_formula_weight 1186.80
_chemical_name_systematic
; 
 ? 
;
_space_group_IT_number 2
_symmetry_cell_setting triclinic
_symmetry_space_group_name_Hall '-P 1'
_symmetry_space_group_name_H-M 'P -1'
_atom_sites_solution_hydrogens geom
_atom_sites_solution_primary direct
_atom_sites_solution_secondary difmap
_audit_creation_method SHELXL-97
_cell_angle_alpha 75.781(2)
_cell_angle_beta 76.272(2)
_cell_angle_gamma 78.024(2)
_cell_formula_units_Z 1
_cell_length_a 7.7642(12)
_cell_length_b 9.4384(14)
_cell_length_c 13.219(2)
_cell_measurement_reflns_used 3777
_cell_measurement_temperature 294(2)
_cell_measurement_theta_max 26.40
_cell_measurement_theta_min 2.74
_cell_volume 900.7(2)
_computing_cell_refinement 'Bruker SMART'
_computing_data_collection 'Bruker SMART'
_computing_data_reduction 'Bruker SAINT'
_computing_molecular_graphics 'Bruker SHELXTL'
_computing_publication_material 'Bruker SHELXTL'
_computing_structure_refinement 'SHELXL-97 (Sheldrick, 1997)'
_computing_structure_solution 'SHELXS-97 (Sheldrick, 1990)'
_diffrn_ambient_temperature 294(2)
_diffrn_measured_fraction_theta_full 0.981
_diffrn_measured_fraction_theta_max 0.981
_diffrn_measurement_device_type 'CCD area detector'
_diffrn_measurement_method 'phi and omega scans'
_diffrn_radiation_monochromator graphite
_diffrn_radiation_source 'fine-focus sealed tube'
_diffrn_radiation_type MoK\a
_diffrn_radiation_wavelength 0.71073
_diffrn_reflns_av_R_equivalents 0.0140
_diffrn_reflns_av_sigmaI/netI 0.0271
_diffrn_reflns_limit_h_max 9
_diffrn_reflns_limit_h_min -9
_diffrn_reflns_limit_k_max 9
_diffrn_reflns_limit_k_min -11
_diffrn_reflns_limit_l_max 16
_diffrn_reflns_limit_l_min -16
_diffrn_reflns_number 5044
_diffrn_reflns_theta_full 26.41
_diffrn_reflns_theta_max 26.41
_diffrn_reflns_theta_min 1.62
_exptl_absorpt_coefficient_mu 3.909
_exptl_absorpt_correction_T_max 1.000000
_exptl_absorpt_correction_T_min 0.686931
_exptl_absorpt_correction_type multi-scan
_exptl_absorpt_process_details SADABS
_exptl_crystal_density_diffrn 2.188
_exptl_crystal_density_meas ?
_exptl_crystal_density_method 'not measured'
_exptl_crystal_F_000 579
_exptl_crystal_size_max 0.22
_exptl_crystal_size_mid 0.20
_exptl_crystal_size_min 0.16
_refine_diff_density_max 0.976
_refine_diff_density_min -1.127
_refine_diff_density_rms 0.102
_refine_ls_extinction_method none
_refine_ls_goodness_of_fit_ref 1.038
_refine_ls_hydrogen_treatment constr
_refine_ls_matrix_type full
_refine_ls_number_parameters 286
_refine_ls_number_reflns 3635
_refine_ls_number_restraints 11
_refine_ls_restrained_S_all 1.037
_refine_ls_R_factor_all 0.0268
_refine_ls_R_factor_gt 0.0223
_refine_ls_shift/su_max 0.003
_refine_ls_shift/su_mean 0.000
_refine_ls_structure_factor_coef Fsqd
_refine_ls_weighting_details 'calc w=1/[\s^2^(Fo^2^)+(0.0342P)^2^+0.3911P] where P=(Fo^2^+2Fc^2^)/3'
_refine_ls_weighting_scheme calc
_refine_ls_wR_factor_gt 0.0539
_refine_ls_wR_factor_ref 0.0563
_reflns_number_gt 3311
_reflns_number_total 3635
_reflns_threshold_expression >2sigma(I)
_cod_data_source_file cg900299v_si_003.cif
_cod_data_source_block 60706a
_cod_depositor_comments
;
The following automatic conversions were performed:

'_symmetry_cell_setting' value 'Triclinic' changed to 'triclinic'
according to /home/saulius/struct/CIF-dictionaries/cif_core.dic
dictionary named 'cif_core.dic' version 2.4.2 from
2011-04-26.

'_exptl_absorpt_correction_type' value 'MULTI-SCAN'
changed to 'multi-scan' according to
/home/saulius/struct/CIF-dictionaries/cif_core.dic dictionary named
'cif_core.dic' version 2.4.2 from
2011-04-26.

'_refine_ls_hydrogen_treatment' value 'CONSTR' changed
to 'constr' according to
/home/saulius/struct/CIF-dictionaries/cif_core.dic dictionary named
'cif_core.dic' version 2.4.2 from 2011-04-26.

Automatic conversion script
Id: cif_fix_values 1715 2011-07-08 13:25:40Z adriana 

The following automatic conversions were performed:

'_exptl_crystal_density_meas' value 'NONE' was changed to '?' - the
value is perceived as not measured.

Automatic conversion script
Id: cif_fix_values 3008 2015-01-20 13:52:24Z robertas 
;
_cod_original_sg_symbol_H-M P-1
_cod_database_code 4502186

loop_
_symmetry_equiv_pos_as_xyz
'x, y, z'
'-x, -y, -z'

loop_
_atom_site_label
_atom_site_type_symbol
_atom_site_fract_x
_atom_site_fract_y
_atom_site_fract_z
_atom_site_U_iso_or_equiv
_atom_site_adp_type
_atom_site_occupancy
_atom_site_symmetry_multiplicity
_atom_site_calc_flag
_atom_site_refinement_flags
_atom_site_disorder_assembly
_atom_site_disorder_group
Sm1 Sm -0.05130(2) 0.447906(15) 0.797567(12) 0.01852(6) Uani 1 1 d . . .
Cu1 Cu 1.0000 0.0000 0.5000 0.02699(13) Uani 1 2 d S . .
O1 O -0.2013(3) 0.3898(2) 0.97853(18) 0.0302(5) Uani 1 1 d . . .
O2 O -0.3908(4) 0.2659(3) 1.1084(2) 0.0451(7) Uani 1 1 d . . .
O3 O 0.0371(3) -0.1451(2) 0.69240(18) 0.0299(5) Uani 1 1 d . . .
O4 O -0.1180(3) -0.3030(2) 0.8181(2) 0.0330(6) Uani 1 1 d . . .
O5 O 0.1996(3) 0.2661(2) 0.74330(18) 0.0255(5) Uani 1 1 d . A .
O6 O 0.4451(11) 0.3621(10) 0.7168(9) 0.070(3) Uani 0.50 1 d P A 1
O6' O 0.4569(10) 0.3034(8) 0.7753(6) 0.0385(17) Uani 0.50 1 d P A 2
O7 O 0.7399(3) -0.3288(3) 0.5264(2) 0.0333(6) Uani 1 1 d . . .
O8 O 0.9471(3) -0.1804(2) 0.47590(18) 0.0283(5) Uani 1 1 d . . .
O9 O -0.1157(3) 0.4026(2) 0.63615(18) 0.0288(5) Uani 1 1 d D . .
H9A H -0.0386 0.3487 0.6001 0.035 Uiso 1 1 d RD . .
H9B H -0.1659 0.4844 0.5964 0.035 Uiso 1 1 d RD . .
O10 O -0.3679(3) 0.5285(3) 0.7875(2) 0.0341(6) Uani 1 1 d D . .
H10A H -0.4355 0.5869 0.8206 0.041 Uiso 1 1 d RD . .
H10B H -0.4160 0.4657 0.7679 0.041 Uiso 1 1 d RD . .
O11 O 0.1779(3) 0.4458(3) 0.8913(2) 0.0369(6) Uani 1 1 d D . .
H11A H 0.2722 0.4098 0.8545 0.044 Uiso 1 1 d RD . .
H11B H 0.1853 0.4987 0.9330 0.044 Uiso 1 1 d RD . .
O12 O 0.1453(4) 0.5862(3) 0.6494(2) 0.0397(6) Uani 1 1 d D . .
H12A H 0.1176 0.6815 0.6454 0.048 Uiso 1 1 d RD . .
H12B H 0.2515 0.5488 0.6456 0.048 Uiso 1 1 d RD . .
N1 N -0.1455(3) 0.1867(3) 0.8624(2) 0.0204(5) Uani 1 1 d . . .
N2 N 0.7433(3) 0.0245(3) 0.5714(2) 0.0222(5) Uani 1 1 d . A .
C1 C -0.2837(5) 0.2788(3) 1.0230(3) 0.0256(7) Uani 1 1 d . . .
C2 C -0.2380(4) 0.1541(3) 0.9629(2) 0.0234(7) Uani 1 1 d . . .
C3 C -0.2840(5) 0.0162(4) 1.0087(3) 0.0365(9) Uani 1 1 d . . .
H3 H -0.3492 -0.0027 1.0781 0.044 Uiso 1 1 calc R . .
C4 C -0.2319(5) -0.0941(4) 0.9501(3) 0.0354(9) Uani 1 1 d . . .
H4 H -0.2621 -0.1880 0.9796 0.043 Uiso 1 1 calc R . .
C5 C -0.1347(4) -0.0631(3) 0.8475(3) 0.0230(6) Uani 1 1 d . . .
C6 C -0.0971(4) 0.0798(3) 0.8064(2) 0.0214(6) Uani 1 1 d . . .
H6 H -0.0352 0.1021 0.7365 0.026 Uiso 1 1 calc R . .
C7 C -0.0667(4) -0.1799(3) 0.7804(3) 0.0233(7) Uani 1 1 d . . .
C8 C 0.3653(5) 0.2514(4) 0.7264(3) 0.0346(8) Uani 1 1 d . . .
C9 C 0.4708(4) 0.1262(4) 0.6744(3) 0.0235(6) Uani 1 1 d . A .
C10 C 0.3978(4) 0.0007(3) 0.6823(3) 0.0250(7) Uani 1 1 d . . .
H10 H 0.2808 -0.0065 0.7188 0.030 Uiso 1 1 calc R A .
C11 C 0.4996(4) -0.1136(3) 0.6356(3) 0.0248(7) Uani 1 1 d . A .
H11 H 0.4534 -0.1992 0.6413 0.030 Uiso 1 1 calc R . .
C12 C 0.6709(4) -0.0976(3) 0.5805(2) 0.0214(6) Uani 1 1 d . . .
C13 C 0.6461(4) 0.1329(4) 0.6185(3) 0.0250(7) Uani 1 1 d . . .
H13 H 0.6970 0.2157 0.6140 0.030 Uiso 1 1 calc R A .
C14 C 0.7916(4) -0.2128(3) 0.5247(2) 0.0237(7) Uani 1 1 d . A .
O13 O 0.5254(14) 0.4962(14) 0.4713(7) 0.072(2) Uani 0.50 1 d P . .

loop_
_atom_site_aniso_label
_atom_site_aniso_U_11
_atom_site_aniso_U_22
_atom_site_aniso_U_33
_atom_site_aniso_U_23
_atom_site_aniso_U_13
_atom_site_aniso_U_12
Sm1 0.02113(9) 0.01143(9) 0.02260(9) -0.00779(6) 0.00184(6) -0.00368(6)
Cu1 0.0168(3) 0.0247(3) 0.0402(3) -0.0191(3) 0.0025(2) 0.0004(2)
O1 0.0429(14) 0.0228(12) 0.0260(12) -0.0118(10) 0.0055(10) -0.0136(11)
O2 0.0598(18) 0.0319(14) 0.0352(14) -0.0170(12) 0.0227(13) -0.0137(13)
O3 0.0400(14) 0.0194(11) 0.0299(12) -0.0097(10) 0.0001(11) -0.0061(10)
O4 0.0376(14) 0.0125(11) 0.0471(15) -0.0142(10) 0.0067(11) -0.0078(10)
O5 0.0177(11) 0.0225(11) 0.0371(13) -0.0155(10) 0.0011(9) -0.0011(9)
O6 0.022(3) 0.065(6) 0.144(9) -0.081(6) 0.012(5) -0.014(4)
O6' 0.025(3) 0.040(4) 0.062(5) -0.035(3) -0.008(3) -0.002(3)
O7 0.0367(14) 0.0195(11) 0.0448(14) -0.0138(10) -0.0057(11) -0.0011(10)
O8 0.0249(12) 0.0243(12) 0.0343(13) -0.0148(10) 0.0017(10) 0.0009(10)
O9 0.0337(13) 0.0229(11) 0.0276(12) -0.0118(10) -0.0043(10) 0.0064(10)
O10 0.0242(13) 0.0353(13) 0.0482(15) -0.0284(12) -0.0011(11) -0.0005(11)
O11 0.0306(14) 0.0463(15) 0.0435(14) -0.0325(13) -0.0046(11) -0.0034(12)
O12 0.0433(16) 0.0190(12) 0.0482(16) -0.0091(11) 0.0112(12) -0.0070(11)
N1 0.0243(14) 0.0127(12) 0.0240(13) -0.0070(10) 0.0003(11) -0.0042(10)
N2 0.0188(13) 0.0204(13) 0.0261(13) -0.0085(11) -0.0016(11) 0.0008(10)
C1 0.0319(18) 0.0181(15) 0.0258(16) -0.0085(13) 0.0005(14) -0.0042(13)
C2 0.0276(17) 0.0170(15) 0.0241(15) -0.0079(12) 0.0010(13) -0.0026(13)
C3 0.051(2) 0.0228(17) 0.0294(18) -0.0076(14) 0.0123(16) -0.0120(16)
C4 0.047(2) 0.0173(16) 0.038(2) -0.0053(14) 0.0075(17) -0.0147(15)
C5 0.0287(17) 0.0144(14) 0.0278(16) -0.0092(12) -0.0028(13) -0.0050(12)
C6 0.0235(16) 0.0161(14) 0.0229(15) -0.0075(12) 0.0018(12) -0.0024(12)
C7 0.0247(16) 0.0148(14) 0.0313(17) -0.0083(13) -0.0055(13) -0.0009(12)
C8 0.0200(17) 0.0327(19) 0.056(2) -0.0291(18) 0.0022(16) -0.0025(15)
C9 0.0213(16) 0.0220(15) 0.0294(16) -0.0125(13) -0.0053(13) 0.0008(13)
C10 0.0231(16) 0.0224(16) 0.0276(16) -0.0079(13) -0.0002(13) -0.0017(13)
C11 0.0266(17) 0.0160(14) 0.0296(16) -0.0055(13) -0.0013(13) -0.0024(13)
C12 0.0223(16) 0.0168(14) 0.0237(15) -0.0057(12) -0.0057(12) 0.0031(12)
C13 0.0174(15) 0.0236(16) 0.0368(18) -0.0156(14) -0.0026(13) -0.0012(13)
C14 0.0280(17) 0.0202(15) 0.0221(15) -0.0067(12) -0.0078(13) 0.0039(13)
O13 0.052(6) 0.087(5) 0.084(8) -0.043(7) 0.005(5) -0.017(5)

loop_
_atom_type_symbol
_atom_type_description
_atom_type_scat_dispersion_real
_atom_type_scat_dispersion_imag
_atom_type_scat_source
C C 0.0033 0.0016 'International Tables Vol C Tables 4.2.6.8 and 6.1.1.4'
H H 0.0000 0.0000 'International Tables Vol C Tables 4.2.6.8 and 6.1.1.4'
N N 0.0061 0.0033 'International Tables Vol C Tables 4.2.6.8 and 6.1.1.4'
O O 0.0106 0.0060 'International Tables Vol C Tables 4.2.6.8 and 6.1.1.4'
Cu Cu 0.3201 1.2651 'International Tables Vol C Tables 4.2.6.8 and 6.1.1.4'
Sm Sm -0.1638 3.4418 'International Tables Vol C Tables 4.2.6.8 and 6.1.1.4'

loop_
_geom_angle_atom_site_label_1
_geom_angle_atom_site_label_2
_geom_angle_atom_site_label_3
_geom_angle
_geom_angle_site_symmetry_1
_geom_angle_site_symmetry_3
O4 Sm1 O1 85.63(8) 1_565 .
O4 Sm1 O11 80.72(9) 1_565 .
O1 Sm1 O11 77.91(9) . .
O4 Sm1 O5 140.72(8) 1_565 .
O1 Sm1 O5 115.36(8) . .
O11 Sm1 O5 72.63(8) . .
O4 Sm1 O10 74.18(8) 1_565 .
O1 Sm1 O10 76.78(9) . .
O11 Sm1 O10 145.39(8) . .
O5 Sm1 O10 140.41(8) . .
O4 Sm1 O12 73.55(8) 1_565 .
O1 Sm1 O12 153.42(9) . .
O11 Sm1 O12 82.49(10) . .
O5 Sm1 O12 74.78(8) . .
O10 Sm1 O12 111.93(9) . .
O4 Sm1 O9 116.04(8) 1_565 .
O1 Sm1 O9 130.31(8) . .
O11 Sm1 O9 145.64(8) . .
O5 Sm1 O9 76.62(8) . .
O10 Sm1 O9 68.47(8) . .
O12 Sm1 O9 74.91(9) . .
O4 Sm1 N1 145.87(8) 1_565 .
O1 Sm1 N1 63.99(8) . .
O11 Sm1 N1 105.91(9) . .
O5 Sm1 N1 70.92(8) . .
O10 Sm1 N1 83.54(8) . .
O12 Sm1 N1 139.91(8) . .
O9 Sm1 N1 77.51(8) . .
O8 Cu1 O8 179.998(1) 2_756 .
O8 Cu1 N2 96.74(10) 2_756 .
O8 Cu1 N2 83.26(10) . .
O8 Cu1 N2 83.26(10) 2_756 2_756
O8 Cu1 N2 96.74(10) . 2_756
N2 Cu1 N2 180.0 . 2_756
C1 O1 Sm1 126.7(2) . .
C7 O4 Sm1 141.9(2) . 1_545
C8 O5 Sm1 137.2(2) . .
C14 O8 Cu1 114.7(2) . .
Sm1 O9 H9A 119.3 . .
Sm1 O9 H9B 112.9 . .
H9A O9 H9B 113.1 . .
Sm1 O10 H10A 124.1 . .
Sm1 O10 H10B 114.2 . .
H10A O10 H10B 117.3 . .
Sm1 O11 H11A 104.1 . .
Sm1 O11 H11B 132.0 . .
H11A O11 H11B 118.8 . .
Sm1 O12 H12A 112.2 . .
Sm1 O12 H12B 112.1 . .
H12A O12 H12B 118.0 . .
C6 N1 C2 118.0(3) . .
C6 N1 Sm1 124.8(2) . .
C2 N1 Sm1 117.04(19) . .
C13 N2 C12 118.9(3) . .
C13 N2 Cu1 129.4(2) . .
C12 N2 Cu1 111.3(2) . .
O2 C1 O1 125.9(3) . .
O2 C1 C2 119.1(3) . .
O1 C1 C2 115.1(3) . .
N1 C2 C3 122.4(3) . .
N1 C2 C1 115.3(3) . .
C3 C2 C1 122.3(3) . .
C2 C3 C4 119.1(3) . .
C2 C3 H3 120.5 . .
C4 C3 H3 120.5 . .
C5 C4 C3 119.3(3) . .
C5 C4 H4 120.4 . .
C3 C4 H4 120.4 . .
C4 C5 C6 118.0(3) . .
C4 C5 C7 122.2(3) . .
C6 C5 C7 119.8(3) . .
N1 C6 C5 123.2(3) . .
N1 C6 H6 118.4 . .
C5 C6 H6 118.4 . .
O4 C7 O3 125.9(3) . .
O4 C7 C5 116.8(3) . .
O3 C7 C5 117.3(3) . .
O5 C8 O6 120.8(5) . .
O5 C8 O6' 125.1(5) . .
O6 C8 O6' 38.2(5) . .
O5 C8 C9 117.8(3) . .
O6 C8 C9 117.0(5) . .
O6' C8 C9 114.0(4) . .
C10 C9 C13 118.3(3) . .
C10 C9 C8 121.3(3) . .
C13 C9 C8 120.4(3) . .
C11 C10 C9 119.8(3) . .
C11 C10 H10 120.1 . .
C9 C10 H10 120.1 . .
C12 C11 C10 118.4(3) . .
C12 C11 H11 120.8 . .
C10 C11 H11 120.8 . .
N2 C12 C11 122.5(3) . .
N2 C12 C14 114.5(3) . .
C11 C12 C14 123.0(3) . .
N2 C13 C9 122.1(3) . .
N2 C13 H13 118.9 . .
C9 C13 H13 118.9 . .
O7 C14 O8 124.1(3) . .
O7 C14 C12 120.6(3) . .
O8 C14 C12 115.3(3) . .

loop_
_geom_bond_atom_site_label_1
_geom_bond_atom_site_label_2
_geom_bond_distance
_geom_bond_site_symmetry_2
Sm1 O4 2.368(2) 1_565
Sm1 O1 2.383(2) .
Sm1 O11 2.392(2) .
Sm1 O5 2.410(2) .
Sm1 O10 2.443(2) .
Sm1 O12 2.454(2) .
Sm1 O9 2.455(2) .
Sm1 N1 2.600(2) .
Cu1 O8 1.946(2) 2_756
Cu1 O8 1.946(2) .
Cu1 N2 1.985(3) .
Cu1 N2 1.985(3) 2_756
O1 C1 1.284(4) .
O2 C1 1.229(4) .
O3 C7 1.260(4) .
O4 C7 1.254(4) .
O4 Sm1 2.368(2) 1_545
O5 C8 1.237(4) .
O6 C8 1.287(9) .
O6' C8 1.297(8) .
O7 C14 1.236(4) .
O8 C14 1.286(4) .
O9 H9A 0.8381 .
O9 H9B 0.8931 .
O10 H10A 0.8124 .
O10 H10B 0.8776 .
O11 H11A 0.8347 .
O11 H11B 0.8470 .
O12 H12A 0.8712 .
O12 H12B 0.8217 .
N1 C6 1.336(4) .
N1 C2 1.347(4) .
N2 C13 1.331(4) .
N2 C12 1.352(4) .
C1 C2 1.515(4) .
C2 C3 1.375(5) .
C3 C4 1.386(5) .
C3 H3 0.9300 .
C4 C5 1.380(5) .
C4 H4 0.9300 .
C5 C6 1.388(4) .
C5 C7 1.515(4) .
C6 H6 0.9300 .
C8 C9 1.507(4) .
C9 C10 1.388(4) .
C9 C13 1.392(4) .
C10 C11 1.381(4) .
C10 H10 0.9300 .
C11 C12 1.375(5) .
C11 H11 0.9300 .
C12 C14 1.499(4) .
C13 H13 0.9300 .
O13 O13 0.780(13) 2_666

loop_
_geom_torsion_atom_site_label_1
_geom_torsion_atom_site_label_2
_geom_torsion_atom_site_label_3
_geom_torsion_atom_site_label_4
_geom_torsion
_geom_torsion_site_symmetry_1
O4 Sm1 O1 C1 152.4(3) 1_565
O11 Sm1 O1 C1 -126.1(3) .
O5 Sm1 O1 C1 -62.2(3) .
O10 Sm1 O1 C1 77.7(3) .
O12 Sm1 O1 C1 -169.5(3) .
O9 Sm1 O1 C1 31.6(3) .
N1 Sm1 O1 C1 -11.5(3) .
O4 Sm1 O5 C8 13.6(4) 1_565
O1 Sm1 O5 C8 -102.9(4) .
O11 Sm1 O5 C8 -35.9(4) .
O10 Sm1 O5 C8 157.0(3) .
O12 Sm1 O5 C8 50.8(4) .
O9 Sm1 O5 C8 128.5(4) .
N1 Sm1 O5 C8 -150.3(4) .
O8 Cu1 O8 C14 99(27) 2_756
N2 Cu1 O8 C14 -8.5(2) .
N2 Cu1 O8 C14 171.5(2) 2_756
O4 Sm1 N1 C6 159.1(2) 1_565
O1 Sm1 N1 C6 -171.5(3) .
O11 Sm1 N1 C6 -104.0(3) .
O5 Sm1 N1 C6 -39.2(2) .
O10 Sm1 N1 C6 110.1(3) .
O12 Sm1 N1 C6 -6.6(3) .
O9 Sm1 N1 C6 40.7(2) .
O4 Sm1 N1 C2 -26.3(3) 1_565
O1 Sm1 N1 C2 3.1(2) .
O11 Sm1 N1 C2 70.7(2) .
O5 Sm1 N1 C2 135.4(2) .
O10 Sm1 N1 C2 -75.3(2) .
O12 Sm1 N1 C2 168.0(2) .
O9 Sm1 N1 C2 -144.7(2) .
O8 Cu1 N2 C13 0.4(3) 2_756
O8 Cu1 N2 C13 -179.6(3) .
N2 Cu1 N2 C13 141(45) 2_756
O8 Cu1 N2 C12 -171.9(2) 2_756
O8 Cu1 N2 C12 8.1(2) .
N2 Cu1 N2 C12 -31(45) 2_756
Sm1 O1 C1 O2 -163.8(3) .
Sm1 O1 C1 C2 17.3(4) .
C6 N1 C2 C3 -0.2(5) .
Sm1 N1 C2 C3 -175.2(3) .
C6 N1 C2 C1 178.2(3) .
Sm1 N1 C2 C1 3.2(4) .
O2 C1 C2 N1 168.8(3) .
O1 C1 C2 N1 -12.3(4) .
O2 C1 C2 C3 -12.7(6) .
O1 C1 C2 C3 166.2(3) .
N1 C2 C3 C4 0.7(6) .
C1 C2 C3 C4 -177.6(4) .
C2 C3 C4 C5 0.2(6) .
C3 C4 C5 C6 -1.6(6) .
C3 C4 C5 C7 177.4(4) .
C2 N1 C6 C5 -1.2(5) .
Sm1 N1 C6 C5 173.3(2) .
C4 C5 C6 N1 2.2(5) .
C7 C5 C6 N1 -176.9(3) .
Sm1 O4 C7 O3 15.7(6) 1_545
Sm1 O4 C7 C5 -163.7(3) 1_545
C4 C5 C7 O4 7.1(5) .
C6 C5 C7 O4 -173.9(3) .
C4 C5 C7 O3 -172.4(3) .
C6 C5 C7 O3 6.6(5) .
Sm1 O5 C8 O6 -13.9(8) .
Sm1 O5 C8 O6' 31.8(7) .
Sm1 O5 C8 C9 -169.6(2) .
O5 C8 C9 C10 -24.7(5) .
O6 C8 C9 C10 178.5(6) .
O6' C8 C9 C10 136.2(5) .
O5 C8 C9 C13 156.4(3) .
O6 C8 C9 C13 -0.3(8) .
O6' C8 C9 C13 -42.7(6) .
C13 C9 C10 C11 0.3(5) .
C8 C9 C10 C11 -178.6(3) .
C9 C10 C11 C12 -1.2(5) .
C13 N2 C12 C11 0.8(5) .
Cu1 N2 C12 C11 174.0(2) .
C13 N2 C12 C14 -179.9(3) .
Cu1 N2 C12 C14 -6.7(3) .
C10 C11 C12 N2 0.7(5) .
C10 C11 C12 C14 -178.5(3) .
C12 N2 C13 C9 -1.8(5) .
Cu1 N2 C13 C9 -173.6(2) .
C10 C9 C13 N2 1.2(5) .
C8 C9 C13 N2 -179.9(3) .
Cu1 O8 C14 O7 -173.7(3) .
Cu1 O8 C14 C12 7.0(3) .
N2 C12 C14 O7 -179.3(3) .
C11 C12 C14 O7 0.0(5) .
N2 C12 C14 O8 0.0(4) .
C11 C12 C14 O8 179.3(3) .
